data_4502101
loop_
_publ_author_name
'Cao, Man-Li'
'Wu, Jin-Ji'
'Liang, Jin-Juan'
'Ye, Bao-Hui'

_publ_section_title
;
 Ligand-Directed Assembly of Asymmetric 1,3,5-Triazine Ligands Containing
 Pyridyl and Hydroxyl Groups
;
_journal_issue 11
_journal_name_full 'Crystal Growth &amp; Design'
_journal_page_first 4934
_journal_paper_doi 10.1021/cg101016t
_journal_volume 10
_journal_year 2010
_chemical_formula_sum 'C19.5 H14 Co N6 O4.5'
_chemical_formula_weight 463.30
_chemical_name_systematic
; 
 ? 
;
_space_group_IT_number 14
_symmetry_cell_setting monoclinic
_symmetry_space_group_name_Hall '-P 2yn'
_symmetry_space_group_name_H-M 'P 1 21/n 1'
_atom_sites_solution_hydrogens geom
_atom_sites_solution_primary direct
_atom_sites_solution_secondary difmap
_audit_creation_method SHELXL-97
_cell_angle_alpha 90.00
_cell_angle_beta 92.306(4)
_cell_angle_gamma 90.00
_cell_formula_units_Z 4
_cell_length_a 8.694(2)
_cell_length_b 16.956(5)
_cell_length_c 13.172(4)
_cell_measurement_reflns_used 3797
_cell_measurement_temperature 293(2)
_cell_measurement_theta_max 26.00
_cell_measurement_theta_min 1.96
_cell_volume 1940.2(9)
_computing_structure_refinement 'SHELXL-97 (Sheldrick, 1997)'
_computing_structure_solution 'SHELXS-97 (Sheldrick, 1990)'
_diffrn_ambient_temperature 293(2)
_diffrn_measured_fraction_theta_full 0.994
_diffrn_measured_fraction_theta_max 0.994
_diffrn_measurement_device_type 'Bruker Smart Apex CCD area detector'
_diffrn_measurement_method 'phi and omega scans'
_diffrn_radiation_monochromator graphite
_diffrn_radiation_source 'fine-focus sealed tube'
_diffrn_radiation_type MoK\a
_diffrn_radiation_wavelength 0.71073
_diffrn_reflns_av_R_equivalents 0.0241
_diffrn_reflns_av_sigmaI/netI 0.0267
_diffrn_reflns_limit_h_max 10
_diffrn_reflns_limit_h_min -10
_diffrn_reflns_limit_k_max 20
_diffrn_reflns_limit_k_min -20
_diffrn_reflns_limit_l_max 16
_diffrn_reflns_limit_l_min -16
_diffrn_reflns_number 12434
_diffrn_reflns_theta_full 26.00
_diffrn_reflns_theta_max 26.00
_diffrn_reflns_theta_min 1.96
_diffrn_standards_decay_% negligible
_exptl_absorpt_coefficient_mu 0.929
_exptl_absorpt_correction_T_max 0.8656
_exptl_absorpt_correction_T_min 0.7942
_exptl_absorpt_correction_type multi-scan
_exptl_absorpt_process_details SADABS
_exptl_crystal_colour purple
_exptl_crystal_density_diffrn 1.586
_exptl_crystal_density_method 'not measured'
_exptl_crystal_description block
_exptl_crystal_F_000 944
_exptl_crystal_size_max 0.26
_exptl_crystal_size_mid 0.20
_exptl_crystal_size_min 0.16
_refine_diff_density_max 0.641
_refine_diff_density_min -0.388
_refine_diff_density_rms 0.075
_refine_ls_extinction_method none
_refine_ls_goodness_of_fit_ref 1.006
_refine_ls_hydrogen_treatment mixed
_refine_ls_matrix_type full
_refine_ls_number_parameters 282
_refine_ls_number_reflns 3797
_refine_ls_number_restraints 0
_refine_ls_restrained_S_all 1.006
_refine_ls_R_factor_all 0.0447
_refine_ls_R_factor_gt 0.0382
_refine_ls_shift/su_max 0.001
_refine_ls_shift/su_mean 0.000
_refine_ls_structure_factor_coef Fsqd
_refine_ls_weighting_details 'calc w=1/[\s^2^(Fo^2^)+(0.1000P)^2^+0.0000P] where P=(Fo^2^+2Fc^2^)/3'
_refine_ls_weighting_scheme calc
_refine_ls_wR_factor_gt 0.1176
_refine_ls_wR_factor_ref 0.1258
_reflns_number_gt 3299
_reflns_number_total 3797
_reflns_threshold_expression >2sigma(I)
_cod_data_source_file cg101016t_si_001.cif
_cod_data_source_block complex_5a
_cod_depositor_comments
;
The following automatic conversions were performed:

'_symmetry_cell_setting' value 'MONOCLINIC' changed to 'monoclinic'
according to /home/saulius/struct/CIF-dictionaries/cif_core.dic
dictionary named 'cif_core.dic' version 2.4.2 from 2011-04-26.

Automatic conversion script
Id: cif_fix_values 1715 2011-07-08 13:25:40Z adriana 
;
_cod_original_sg_symbol_H-M P2(1)/n
_cod_original_formula_sum 'C19.50 H14 Co N6 O4.50'
_cod_database_code 4502101

loop_
_symmetry_equiv_pos_as_xyz
'x, y, z'
'-x+1/2, y+1/2, -z+1/2'
'-x, -y, -z'
'x-1/2, -y-1/2, z-1/2'

loop_
_atom_site_label
_atom_site_type_symbol
_atom_site_fract_x
_atom_site_fract_y
_atom_site_fract_z
_atom_site_U_iso_or_equiv
_atom_site_adp_type
_atom_site_occupancy
_atom_site_symmetry_multiplicity
_atom_site_calc_flag
_atom_site_refinement_flags
Co1 Co 1.00642(3) 0.025808(15) 0.23354(2) 0.02189(14) Uani 1 1 d .
C1 C 1.2174(3) 0.16264(15) 0.18338(17) 0.0386(6) Uani 1 1 d .
H1A H 1.2067 0.1388 0.1199 0.046 Uiso 1 1 calc R
C2 C 1.3007(4) 0.23194(16) 0.19179(18) 0.0464(7) Uani 1 1 d .
H2A H 1.3438 0.2542 0.1350 0.056 Uiso 1 1 calc R
C3 C 1.3190(3) 0.26758(15) 0.28563(18) 0.0387(6) Uani 1 1 d .
H3A H 1.3732 0.3147 0.2929 0.046 Uiso 1 1 calc R
C4 C 1.2556(3) 0.23212(13) 0.36853(16) 0.0263(5) Uani 1 1 d .
C5 C 1.1729(3) 0.16265(13) 0.35249(16) 0.0249(5) Uani 1 1 d .
H5A H 1.1300 0.1388 0.4083 0.030 Uiso 1 1 calc R
C6 C 1.2810(3) 0.26345(13) 0.47324(16) 0.0253(5) Uani 1 1 d .
C7 C 1.3684(3) 0.36017(12) 0.58106(16) 0.0245(5) Uani 1 1 d .
C8 C 1.2857(3) 0.24294(13) 0.64124(16) 0.0280(5) Uani 1 1 d .
C9 C 1.2529(3) 0.19233(13) 0.72982(16) 0.0308(5) Uani 1 1 d .
C10 C 1.3021(5) 0.21433(19) 0.8275(2) 0.0685(12) Uani 1 1 d .
H10A H 1.3594 0.2601 0.8385 0.082 Uiso 1 1 calc R
C11 C 1.2644(6) 0.1672(2) 0.9071(2) 0.0825(14) Uani 1 1 d .
H11A H 1.2966 0.1808 0.9730 0.099 Uiso 1 1 calc R
C12 C 1.1793(4) 0.10000(17) 0.89020(19) 0.0495(8) Uani 1 1 d .
H12A H 1.1536 0.0692 0.9454 0.059 Uiso 1 1 calc R
C13 C 1.1704(3) 0.12371(13) 0.71914(17) 0.0277(5) Uani 1 1 d .
H13A H 1.1389 0.1081 0.6539 0.033 Uiso 1 1 calc R
C14 C 0.6777(3) 0.07251(15) 0.29921(18) 0.0334(5) Uani 1 1 d .
H14A H 0.6585 0.0717 0.2292 0.040 Uiso 1 1 calc R
C15 C 0.5572(3) 0.08637(16) 0.3610(2) 0.0412(6) Uani 1 1 d .
H15A H 0.4596 0.0964 0.3325 0.049 Uiso 1 1 calc R
C16 C 0.5804(3) 0.08543(16) 0.4653(2) 0.0382(6) Uani 1 1 d .
H16A H 0.4998 0.0952 0.5079 0.046 Uiso 1 1 calc R
C17 C 0.7278(3) 0.06944(12) 0.50499(17) 0.0268(5) Uani 1 1 d .
C18 C 0.8435(3) 0.05907(12) 0.43658(16) 0.0256(5) Uani 1 1 d .
H18A H 0.9430 0.0508 0.4630 0.031 Uiso 1 1 calc R
C19 C 0.7615(3) 0.05733(14) 0.61718(17) 0.0287(5) Uani 1 1 d .
N1 N 1.1516(2) 0.12820(10) 0.26193(14) 0.0267(4) Uani 1 1 d .
N2 N 1.3358(2) 0.33617(10) 0.48351(13) 0.0269(4) Uani 1 1 d .
N3 N 1.2502(2) 0.21378(11) 0.54928(13) 0.0312(5) Uani 1 1 d .
N4 N 1.3459(3) 0.31238(11) 0.66197(13) 0.0306(5) Uani 1 1 d .
N5 N 1.1323(2) 0.07761(11) 0.79731(14) 0.0277(4) Uani 1 1 d .
N6 N 0.8224(2) 0.06004(11) 0.33568(14) 0.0263(4) Uani 1 1 d .
O1W O 1.1942(2) -0.02228(10) 0.14879(14) 0.0347(4) Uani 1 1 d .
H1WA H 1.248(4) -0.0427(18) 0.197(3) 0.052 Uiso 1 1 d .
H1WB H 1.178(4) -0.0515(19) 0.104(3) 0.052 Uiso 1 1 d .
O1 O 1.4215(2) 0.42870(8) 0.59581(11) 0.0275(4) Uani 1 1 d .
O2 O 0.8933(2) 0.02885(9) 0.63968(12) 0.0308(4) Uani 1 1 d .
O3 O 0.6611(2) 0.07290(13) 0.67776(13) 0.0489(5) Uani 1 1 d .
C20 C 1.4594(14) 0.0557(8) 1.0791(9) 0.115(3) Uiso 0.50 1 d P
O4 O 1.5000 0.0000 1.0000 0.439(10) Uiso 1 2 d S

loop_
_atom_site_aniso_label
_atom_site_aniso_U_11
_atom_site_aniso_U_22
_atom_site_aniso_U_33
_atom_site_aniso_U_23
_atom_site_aniso_U_13
_atom_site_aniso_U_12
Co1 0.0313(2) 0.0188(2) 0.0152(2) 0.00044(9) -0.00297(14) -0.00165(11)
C1 0.0614(17) 0.0377(13) 0.0166(11) -0.0058(9) 0.0011(11) -0.0151(13)
C2 0.076(2) 0.0427(15) 0.0207(13) -0.0028(10) 0.0083(13) -0.0273(14)
C3 0.0602(17) 0.0304(12) 0.0253(12) -0.0020(9) 0.0008(12) -0.0197(12)
C4 0.0354(12) 0.0240(11) 0.0192(11) -0.0014(8) -0.0011(9) -0.0024(10)
C5 0.0302(11) 0.0253(11) 0.0191(10) -0.0011(8) -0.0011(9) -0.0028(9)
C6 0.0343(12) 0.0219(10) 0.0196(11) -0.0014(8) -0.0019(9) -0.0045(9)
C7 0.0324(12) 0.0217(10) 0.0192(10) -0.0013(8) -0.0014(9) -0.0012(9)
C8 0.0396(13) 0.0237(11) 0.0205(11) 0.0003(8) -0.0007(10) -0.0059(10)
C9 0.0462(14) 0.0275(12) 0.0184(11) 0.0001(9) -0.0001(10) -0.0099(10)
C10 0.127(3) 0.0549(18) 0.0229(14) 0.0027(12) -0.0103(16) -0.058(2)
C11 0.160(4) 0.069(2) 0.0172(13) 0.0021(13) -0.0117(18) -0.069(3)
C12 0.085(2) 0.0440(15) 0.0188(12) 0.0050(11) -0.0036(13) -0.0279(15)
C13 0.0382(13) 0.0253(11) 0.0195(11) -0.0004(8) -0.0015(10) -0.0032(10)
C14 0.0372(13) 0.0395(13) 0.0230(12) 0.0050(9) -0.0070(10) 0.0029(11)
C15 0.0304(13) 0.0543(16) 0.0380(14) 0.0054(12) -0.0099(11) 0.0112(12)
C16 0.0317(13) 0.0507(16) 0.0322(13) 0.0018(11) 0.0012(11) 0.0086(11)
C17 0.0317(12) 0.0239(11) 0.0244(11) -0.0007(8) -0.0035(10) 0.0032(9)
C18 0.0289(12) 0.0220(10) 0.0254(11) 0.0016(8) -0.0044(9) 0.0015(9)
C19 0.0335(13) 0.0281(12) 0.0243(11) -0.0006(9) -0.0016(10) 0.0002(10)
N1 0.0347(10) 0.0248(9) 0.0203(9) -0.0019(7) -0.0022(8) -0.0045(8)
N2 0.0403(11) 0.0218(9) 0.0184(9) -0.0019(7) -0.0031(8) -0.0060(8)
N3 0.0485(12) 0.0263(9) 0.0185(9) 0.0000(7) -0.0018(8) -0.0117(9)
N4 0.0501(12) 0.0242(10) 0.0172(9) -0.0013(7) -0.0003(9) -0.0096(9)
N5 0.0404(11) 0.0230(9) 0.0195(9) 0.0024(7) -0.0017(8) -0.0055(8)
N6 0.0319(10) 0.0261(9) 0.0206(9) 0.0033(7) -0.0035(8) 0.0010(8)
O1W 0.0455(11) 0.0338(10) 0.0246(9) -0.0066(7) -0.0010(8) 0.0018(8)
O1 0.0459(10) 0.0163(7) 0.0198(8) -0.0019(5) -0.0035(7) -0.0065(7)
O2 0.0320(9) 0.0398(10) 0.0203(8) 0.0057(6) -0.0021(7) 0.0068(7)
O3 0.0431(11) 0.0779(14) 0.0259(10) -0.0028(9) 0.0032(9) 0.0184(10)

loop_
_atom_type_symbol
_atom_type_description
_atom_type_scat_dispersion_real
_atom_type_scat_dispersion_imag
_atom_type_scat_source
C C 0.0033 0.0016 'International Tables Vol C Tables 4.2.6.8 and 6.1.1.4'
H H 0.0000 0.0000 'International Tables Vol C Tables 4.2.6.8 and 6.1.1.4'
N N 0.0061 0.0033 'International Tables Vol C Tables 4.2.6.8 and 6.1.1.4'
O O 0.0106 0.0060 'International Tables Vol C Tables 4.2.6.8 and 6.1.1.4'
Co Co 0.3494 0.9721 'International Tables Vol C Tables 4.2.6.8 and 6.1.1.4'

loop_
_geom_angle_atom_site_label_1
_geom_angle_atom_site_label_2
_geom_angle_atom_site_label_3
_geom_angle
_geom_angle_site_symmetry_1
_geom_angle_site_symmetry_3
O2 Co1 O1 173.00(6) 3_756 4_565
O2 Co1 N5 90.13(7) 3_756 3_756
O1 Co1 N5 87.76(7) 4_565 3_756
O2 Co1 N1 89.78(7) 3_756 .
O1 Co1 N1 92.13(7) 4_565 .
N5 Co1 N1 178.23(7) 3_756 .
O2 Co1 O1W 86.89(7) 3_756 .
O1 Co1 O1W 86.50(7) 4_565 .
N5 Co1 O1W 91.39(7) 3_756 .
N1 Co1 O1W 86.85(7) . .
O2 Co1 N6 85.30(7) 3_756 .
O1 Co1 N6 101.15(7) 4_565 .
N5 Co1 N6 85.14(7) 3_756 .
N1 Co1 N6 96.61(7) . .
O1W Co1 N6 171.44(7) . .
N1 C1 C2 123.3(2) . .
C3 C2 C1 119.0(2) . .
C2 C3 C4 118.9(2) . .
C3 C4 C5 118.0(2) . .
C3 C4 C6 121.9(2) . .
C5 C4 C6 120.00(19) . .
N1 C5 C4 124.0(2) . .
N2 C6 N3 126.0(2) . .
N2 C6 C4 117.79(19) . .
N3 C6 C4 116.17(19) . .
O1 C7 N4 119.42(19) . .
O1 C7 N2 118.65(19) . .
N4 C7 N2 121.93(19) . .
N4 C8 N3 126.7(2) . .
N4 C8 C9 116.2(2) . .
N3 C8 C9 117.07(19) . .
C13 C9 C10 117.6(2) . .
C13 C9 C8 121.7(2) . .
C10 C9 C8 120.7(2) . .
C11 C10 C9 118.6(3) . .
C10 C11 C12 120.3(3) . .
N5 C12 C11 122.0(2) . .
N5 C13 C9 124.0(2) . .
N6 C14 C15 122.7(2) . .
C14 C15 C16 120.2(2) . .
C15 C16 C17 118.1(2) . .
C18 C17 C16 117.5(2) . .
C18 C17 C19 120.1(2) . .
C16 C17 C19 122.3(2) . .
N6 C18 C17 124.8(2) . .
O3 C19 O2 125.9(2) . .
O3 C19 C17 119.3(2) . .
O2 C19 C17 114.8(2) . .
C5 N1 C1 116.88(19) . .
C5 N1 Co1 124.29(15) . .
C1 N1 Co1 118.71(15) . .
C6 N2 C7 115.63(18) . .
C8 N3 C6 113.53(19) . .
C8 N4 C7 116.12(19) . .
C12 N5 C13 117.6(2) . .
C12 N5 Co1 123.65(16) . 3_756
C13 N5 Co1 118.77(15) . 3_756
C18 N6 C14 116.5(2) . .
C18 N6 Co1 122.00(15) . .
C14 N6 Co1 120.91(15) . .
C7 O1 Co1 126.20(14) . 4_666
C19 O2 Co1 134.92(15) . 3_756
C20 O4 C20 180.000(4) 3_857 .

loop_
_geom_bond_atom_site_label_1
_geom_bond_atom_site_label_2
_geom_bond_distance
_geom_bond_site_symmetry_2
Co1 O2 2.0714(16) 3_756
Co1 O1 2.0794(15) 4_565
Co1 N5 2.1576(19) 3_756
Co1 N1 2.1699(18) .
Co1 O1W 2.1734(19) .
Co1 N6 2.209(2) .
C1 N1 1.337(3) .
C1 C2 1.382(4) .
C2 C3 1.379(3) .
C3 C4 1.381(3) .
C4 C5 1.391(3) .
C4 C6 1.486(3) .
C5 N1 1.335(3) .
C6 N2 1.327(3) .
C6 N3 1.344(3) .
C7 O1 1.262(3) .
C7 N4 1.359(3) .
C7 N2 1.367(3) .
C8 N4 1.313(3) .
C8 N3 1.333(3) .
C8 C9 1.485(3) .
C9 C13 1.371(3) .
C9 C10 1.390(3) .
C10 C11 1.369(4) .
C11 C12 1.372(4) .
C12 N5 1.330(3) .
C13 N5 1.345(3) .
C14 N6 1.346(3) .
C14 C15 1.372(4) .
C15 C16 1.381(4) .
C16 C17 1.391(3) .
C17 C18 1.388(3) .
C17 C19 1.509(3) .
C18 N6 1.334(3) .
C19 O3 1.234(3) .
C19 O2 1.267(3) .
N5 Co1 2.1576(19) 3_756
O1 Co1 2.0794(15) 4_666
O2 Co1 2.0714(16) 3_756
C20 O4 1.460(13) .
O4 C20 1.460(13) 3_857
